data_7022982
loop_
_publ_author_name
'Chen, Yanmei'
'Cao, Yanyuan'
'Chen, Wenqian'
'Gao, Qian'
'Li, Lei'
'Gao, Dandan'
'Liu, Wei'
'Li, Yahong'
'Li, Wu'

_publ_section_title
;
 Seven novel Sr(II)-Sm(III) and Sr(II)-Dy(III) coordination polymers:
 construction of five classes of structural topologies using different
 amounts of imidazole.
;
_journal_issue 27
_journal_name_full 'Dalton transactions (Cambridge, England : 2003)'
_journal_page_first 10011
_journal_page_last 10018
_journal_paper_doi 10.1039/c3dt50453k
_journal_volume 42
_journal_year 2013
_chemical_formula_moiety 'C21 H19 Dy N3 O17 Sr, C3 H5 N2, H2 O'
_chemical_formula_sum 'C24 H26 Dy N5 O18 Sr'
_chemical_formula_weight 922.62
_chemical_name_systematic
;
?
;
_space_group_IT_number 14
_symmetry_cell_setting monoclinic
_symmetry_space_group_name_Hall '-P 2yn'
_symmetry_space_group_name_H-M 'P 1 21/n 1'
_atom_sites_solution_hydrogens geom
_atom_sites_solution_primary direct
_atom_sites_solution_secondary difmap
_audit_creation_method SHELXL-97
_cell_angle_alpha 90.00
_cell_angle_beta 107.0060(10)
_cell_angle_gamma 90.00
_cell_formula_units_Z 4
_cell_length_a 15.8039(7)
_cell_length_b 9.8971(4)
_cell_length_c 20.4911(9)
_cell_measurement_reflns_used 9368
_cell_measurement_temperature 291(2)
_cell_measurement_theta_max 28.355
_cell_measurement_theta_min 2.305
_cell_volume 3064.9(2)
_computing_cell_refinement 'SAINT (Bruker, 2005)'
_computing_data_collection 'APEX-II (Bruker, 2005)'
_computing_data_reduction 'SAINT (Bruker, 2005)'
_computing_molecular_graphics 'SHELXTL (Sheldrick, 2008) and DIAMOND (Brandenburg, 1999)'
_computing_publication_material 'SHELXTL (Sheldrick, 2008)'
_computing_structure_refinement 'SHELXL-97 (Sheldrick, 2008)'
_computing_structure_solution 'SHELXS-97 (Sheldrick, 2008)'
_diffrn_ambient_temperature 291(2)
_diffrn_measured_fraction_theta_full 0.996
_diffrn_measured_fraction_theta_max 0.996
_diffrn_measurement_device_type 'Bruker APEXII CCD'
_diffrn_measurement_method '\f and \w scans'
_diffrn_radiation_monochromator graphite
_diffrn_radiation_source 'fine-focus sealed tube'
_diffrn_radiation_type MoK\a
_diffrn_radiation_wavelength 0.71073
_diffrn_reflns_av_R_equivalents 0.0200
_diffrn_reflns_av_sigmaI/netI 0.0243
_diffrn_reflns_limit_h_max 20
_diffrn_reflns_limit_h_min -21
_diffrn_reflns_limit_k_max 13
_diffrn_reflns_limit_k_min -8
_diffrn_reflns_limit_l_max 24
_diffrn_reflns_limit_l_min -27
_diffrn_reflns_number 20903
_diffrn_reflns_theta_full 28.38
_diffrn_reflns_theta_max 28.38
_diffrn_reflns_theta_min 1.93
_exptl_absorpt_coefficient_mu 4.251
_exptl_absorpt_correction_T_max 0.4162
_exptl_absorpt_correction_T_min 0.3620
_exptl_absorpt_correction_type multi-scan
_exptl_absorpt_process_details 'SADABS (Bruker, 2005)'
_exptl_crystal_colour colourless
_exptl_crystal_density_diffrn 1.999
_exptl_crystal_density_meas ?
_exptl_crystal_density_method 'not measured'
_exptl_crystal_description polyhedron
_exptl_crystal_F_000 1812
_exptl_crystal_size_max 0.30
_exptl_crystal_size_mid 0.26
_exptl_crystal_size_min 0.25
_refine_diff_density_max 0.647
_refine_diff_density_min -0.776
_refine_diff_density_rms 0.080
_refine_ls_extinction_method none
_refine_ls_goodness_of_fit_ref 1.019
_refine_ls_hydrogen_treatment constr
_refine_ls_matrix_type full
_refine_ls_number_parameters 442
_refine_ls_number_reflns 7643
_refine_ls_number_restraints 0
_refine_ls_restrained_S_all 1.019
_refine_ls_R_factor_all 0.0279
_refine_ls_R_factor_gt 0.0211
_refine_ls_shift/su_max 0.002
_refine_ls_shift/su_mean 0.000
_refine_ls_structure_factor_coef Fsqd
_refine_ls_weighting_details 'calc w=1/[\s^2^(Fo^2^)+(0.0235P)^2^+1.8866P] where P=(Fo^2^+2Fc^2^)/3'
_refine_ls_weighting_scheme calc
_refine_ls_wR_factor_gt 0.0489
_refine_ls_wR_factor_ref 0.0515
_reflns_number_gt 6613
_reflns_number_total 7643
_reflns_threshold_expression &gt;2sigma(I)
_cod_data_source_file c3dt50453k.cif
_cod_data_source_block ccdc917726
_cod_depositor_comments
;
The following automatic conversions were performed:

'_exptl_crystal_density_meas' value 'not measured' was changed to '?'
- the value is perceived as not measured.

Automatic conversion script
Id: cif_fix_values 3008 2015-01-20 13:52:24Z robertas 
;
_cod_original_sg_symbol_H-M 'P 21/n'
_cod_database_code 7022982

loop_
_symmetry_equiv_pos_as_xyz
'x, y, z'
'-x+1/2, y+1/2, -z+1/2'
'-x, -y, -z'
'x-1/2, -y-1/2, z-1/2'

loop_
_atom_site_label
_atom_site_type_symbol
_atom_site_fract_x
_atom_site_fract_y
_atom_site_fract_z
_atom_site_U_iso_or_equiv
_atom_site_adp_type
_atom_site_occupancy
_atom_site_symmetry_multiplicity
_atom_site_calc_flag
_atom_site_refinement_flags
Dy1 Dy 0.754419(7) 0.638860(10) 0.494513(5) 0.01845(4) Uani 1 1 d .
O1 O 0.75513(11) 0.53206(16) 0.38776(8) 0.0264(4) Uani 1 1 d .
N1 N 0.74334(12) 0.38995(19) 0.49201(9) 0.0205(4) Uani 1 1 d .
C1 C 0.74107(14) 0.3203(2) 0.43561(11) 0.0219(4) Uani 1 1 d .
Sr2 Sr 0.895920(14) 0.37334(2) 0.282566(11) 0.02504(5) Uani 1 1 d .
O2 O 0.75715(12) 0.34884(18) 0.32505(8) 0.0313(4) Uani 1 1 d .
N2 N 0.87805(12) 0.74786(19) 0.46121(9) 0.0220(4) Uani 1 1 d .
C2 C 0.73327(17) 0.1815(3) 0.43251(13) 0.0300(5) Uani 1 1 d .
H2 H 0.7297 0.1356 0.3922 0.036 Uiso 1 1 calc R
C3 C 0.7309(2) 0.1118(3) 0.49056(14) 0.0366(6) Uani 1 1 d .
H3 H 0.7259 0.0181 0.4899 0.044 Uiso 1 1 calc R
O3 O 0.74274(11) 0.53753(17) 0.59754(8) 0.0267(4) Uani 1 1 d .
N3 N 0.64821(12) 0.77084(19) 0.53767(9) 0.0214(4) Uani 1 1 d .
O4 O 0.74857(12) 0.35780(17) 0.66427(8) 0.0311(4) Uani 1 1 d .
C4 C 0.73607(17) 0.1838(3) 0.54969(13) 0.0303(5) Uani 1 1 d .
H4 H 0.7364 0.1392 0.5897 0.036 Uiso 1 1 calc R
C5 C 0.74078(15) 0.3226(2) 0.54793(11) 0.0216(4) Uani 1 1 d .
O5 O 0.90102(11) 0.55527(17) 0.55198(8) 0.0279(4) Uani 1 1 d .
N5 N 1.43313(16) 1.4452(2) 0.32610(11) 0.0399(5) Uani 1 1 d .
H5 H 1.4376 1.5049 0.3574 0.048 Uiso 1 1 calc R
C6 C 0.75168(15) 0.4060(2) 0.37772(11) 0.0227(4) Uani 1 1 d .
N6 N 1.37857(16) 1.2992(2) 0.24873(11) 0.0390(5) Uani 1 1 d .
H6 H 1.3412 1.2473 0.2209 0.047 Uiso 1 1 calc R
O6 O 1.04734(11) 0.5878(2) 0.58784(8) 0.0338(4) Uani 1 1 d .
C7 C 0.74409(14) 0.4126(2) 0.60853(11) 0.0224(4) Uani 1 1 d .
O7 O 0.71273(10) 0.81228(17) 0.40856(8) 0.0258(3) Uani 1 1 d .
C8 C 0.96191(15) 0.7165(2) 0.49437(12) 0.0259(5) Uani 1 1 d .
O8 O 0.74118(11) 0.92882(18) 0.32374(8) 0.0294(4) Uani 1 1 d .
O9 O 0.81888(11) 0.80710(18) 0.57960(8) 0.0281(4) Uani 1 1 d .
C9 C 1.03190(18) 0.7797(3) 0.47978(15) 0.0447(7) Uani 1 1 d .
H9 H 1.0898 0.7561 0.5030 0.054 Uiso 1 1 calc R
O10 O 0.81135(13) 0.9253(2) 0.67034(9) 0.0437(5) Uani 1 1 d .
C10 C 1.0147(2) 0.8785(4) 0.43023(18) 0.0577(10) Uani 1 1 d .
H10 H 1.0611 0.9229 0.4200 0.069 Uiso 1 1 calc R
O11 O 0.60107(11) 0.59362(18) 0.43932(9) 0.0300(4) Uani 1 1 d .
C11 C 0.92797(18) 0.9112(3) 0.39583(15) 0.0418(7) Uani 1 1 d .
H11 H 0.9150 0.9776 0.3623 0.050 Uiso 1 1 calc R
O12 O 0.45764(12) 0.6243(2) 0.42787(11) 0.0489(6) Uani 1 1 d .
C12 C 0.86132(16) 0.8427(2) 0.41257(11) 0.0248(5) Uani 1 1 d .
O13 O 0.86862(17) 0.6342(2) 0.28529(16) 0.0680(8) Uani 1 1 d .
H13A H 0.8389 0.6511 0.3129 0.082 Uiso 1 1 d R
H13B H 0.8490 0.6701 0.2461 0.082 Uiso 1 1 d R
C13 C 0.97189(16) 0.6107(2) 0.54912(11) 0.0256(5) Uani 1 1 d .
O14 O 1.05266(13) 0.4893(2) 0.30670(10) 0.0466(5) Uani 1 1 d .
H14A H 1.0755 0.4814 0.3496 0.070 Uiso 1 1 d R
H14B H 1.0935 0.4519 0.2939 0.070 Uiso 1 1 d R
C14 C 0.76406(15) 0.8646(2) 0.37812(11) 0.0222(4) Uani 1 1 d .
C15 C 0.67763(16) 0.8528(2) 0.59111(11) 0.0241(5) Uani 1 1 d .
O15 O 0.95380(14) 0.3414(3) 0.18103(10) 0.0610(7) Uani 1 1 d .
H15A H 0.9172 0.3136 0.1443 0.092 Uiso 1 1 d R
H15B H 1.0033 0.3038 0.1844 0.092 Uiso 1 1 d R
O16 O 1.00813(13) 0.1795(2) 0.33213(10) 0.0437(5) Uani 1 1 d .
H16A H 1.0463 0.1421 0.3162 0.066 Uiso 1 1 d R
H16B H 1.0344 0.1982 0.3736 0.066 Uiso 1 1 d R
C16 C 0.62120(18) 0.9166(3) 0.62193(14) 0.0350(6) Uani 1 1 d .
H16 H 0.6432 0.9735 0.6591 0.042 Uiso 1 1 calc R
O17 O 0.83007(15) 0.1300(2) 0.24457(10) 0.0471(5) Uani 1 1 d .
H17A H 0.8377 0.0656 0.2195 0.071 Uiso 1 1 d R
H17B H 0.7820 0.1147 0.2540 0.071 Uiso 1 1 d R
C17 C 0.5318(2) 0.8933(3) 0.59603(17) 0.0479(8) Uani 1 1 d .
H17 H 0.4922 0.9364 0.6149 0.057 Uiso 1 1 calc R
O18 O 1.36684(14) 0.7765(2) 0.27603(10) 0.0504(5) Uani 1 1 d .
H18A H 1.3444 0.7467 0.3062 0.076 Uiso 1 1 d R
H18B H 1.3335 0.7680 0.2354 0.076 Uiso 1 1 d R
C18 C 0.50116(18) 0.8054(3) 0.54170(15) 0.0438(7) Uani 1 1 d .
H18 H 0.4411 0.7868 0.5243 0.053 Uiso 1 1 calc R
C19 C 0.56195(16) 0.7455(3) 0.51358(12) 0.0276(5) Uani 1 1 d .
C20 C 0.77708(16) 0.8645(2) 0.61651(12) 0.0255(5) Uani 1 1 d .
C21 C 0.53709(16) 0.6460(3) 0.45538(13) 0.0294(5) Uani 1 1 d .
C22 C 1.35961(19) 1.3853(3) 0.29159(13) 0.0344(6) Uani 1 1 d .
H22 H 1.3038 1.4008 0.2965 0.041 Uiso 1 1 calc R
C23 C 1.4667(2) 1.3055(4) 0.25554(17) 0.0544(8) Uani 1 1 d .
H23 H 1.4973 1.2557 0.2312 0.065 Uiso 1 1 calc R
C24 C 1.5011(2) 1.3979(4) 0.30436(18) 0.0555(9) Uani 1 1 d .
H24 H 1.5601 1.4243 0.3202 0.067 Uiso 1 1 calc R

loop_
_atom_site_aniso_label
_atom_site_aniso_U_11
_atom_site_aniso_U_22
_atom_site_aniso_U_33
_atom_site_aniso_U_23
_atom_site_aniso_U_13
_atom_site_aniso_U_12
Dy1 0.01976(5) 0.01897(5) 0.01524(5) 0.00019(4) 0.00296(4) 0.00105(4)
O1 0.0374(10) 0.0235(8) 0.0193(8) 0.0016(6) 0.0099(7) 0.0028(7)
N1 0.0205(9) 0.0211(9) 0.0197(9) -0.0001(7) 0.0054(7) 0.0012(7)
C1 0.0190(10) 0.0247(11) 0.0217(10) -0.0013(9) 0.0054(9) 0.0019(9)
Sr2 0.02052(11) 0.03397(12) 0.01876(10) 0.00073(9) 0.00283(8) -0.00196(9)
O2 0.0372(10) 0.0376(10) 0.0225(8) -0.0073(7) 0.0137(7) -0.0017(8)
N2 0.0199(9) 0.0260(10) 0.0174(8) 0.0003(8) 0.0016(7) 0.0015(8)
C2 0.0357(14) 0.0261(12) 0.0297(12) -0.0059(10) 0.0118(11) 0.0004(10)
C3 0.0486(16) 0.0212(12) 0.0436(16) 0.0008(11) 0.0189(13) -0.0010(11)
O3 0.0368(9) 0.0249(8) 0.0196(8) -0.0005(7) 0.0101(7) 0.0009(7)
N3 0.0236(10) 0.0205(9) 0.0188(9) -0.0011(7) 0.0042(7) 0.0001(7)
O4 0.0376(10) 0.0364(10) 0.0207(8) 0.0080(7) 0.0105(7) 0.0023(8)
C4 0.0365(14) 0.0264(12) 0.0304(13) 0.0059(10) 0.0137(11) 0.0016(10)
C5 0.0218(11) 0.0229(11) 0.0200(10) 0.0017(9) 0.0059(9) 0.0014(9)
O5 0.0244(9) 0.0309(9) 0.0259(8) 0.0043(7) 0.0033(7) 0.0032(7)
N5 0.0430(14) 0.0379(13) 0.0339(12) -0.0108(10) 0.0035(10) -0.0032(11)
C6 0.0197(10) 0.0294(12) 0.0189(10) 0.0001(9) 0.0057(8) 0.0023(9)
N6 0.0465(14) 0.0360(13) 0.0314(12) -0.0093(10) 0.0063(10) -0.0062(11)
O6 0.0225(9) 0.0516(11) 0.0226(8) 0.0028(8) -0.0011(7) 0.0095(8)
C7 0.0204(11) 0.0286(12) 0.0182(10) 0.0016(9) 0.0060(8) 0.0017(9)
O7 0.0224(8) 0.0275(8) 0.0255(8) 0.0055(7) 0.0037(7) 0.0021(7)
C8 0.0217(11) 0.0307(13) 0.0229(11) 0.0002(10) 0.0030(9) 0.0021(9)
O8 0.0332(9) 0.0314(9) 0.0196(8) 0.0051(7) 0.0014(7) 0.0001(8)
O9 0.0241(8) 0.0310(9) 0.0270(8) -0.0081(7) 0.0040(7) -0.0024(7)
C9 0.0200(13) 0.059(2) 0.0498(17) 0.0188(15) 0.0022(12) 0.0017(12)
O10 0.0410(11) 0.0500(12) 0.0327(10) -0.0193(9) -0.0008(8) -0.0026(10)
C10 0.0270(15) 0.079(3) 0.065(2) 0.0306(19) 0.0104(14) -0.0089(15)
O11 0.0233(8) 0.0358(10) 0.0286(9) -0.0102(8) 0.0040(7) -0.0015(7)
C11 0.0315(14) 0.0497(17) 0.0424(15) 0.0194(14) 0.0077(12) -0.0032(13)
O12 0.0219(9) 0.0702(15) 0.0495(12) -0.0281(11) 0.0025(9) -0.0052(9)
C12 0.0248(11) 0.0270(12) 0.0209(10) 0.0006(9) 0.0042(9) -0.0010(9)
O13 0.0532(15) 0.0502(14) 0.107(2) -0.0290(14) 0.0333(15) -0.0090(11)
C13 0.0248(12) 0.0317(13) 0.0188(10) -0.0030(9) 0.0040(9) 0.0067(9)
O14 0.0306(10) 0.0663(14) 0.0380(11) 0.0135(10) 0.0024(8) -0.0099(10)
C14 0.0261(11) 0.0188(10) 0.0185(10) -0.0036(9) 0.0016(9) 0.0011(9)
C15 0.0287(12) 0.0224(11) 0.0208(10) -0.0003(9) 0.0064(9) 0.0001(9)
O15 0.0314(11) 0.118(2) 0.0325(11) -0.0235(12) 0.0074(9) -0.0082(12)
O16 0.0328(10) 0.0475(12) 0.0457(11) -0.0007(10) 0.0036(9) 0.0060(9)
C16 0.0406(15) 0.0327(14) 0.0343(14) -0.0120(12) 0.0148(12) 0.0004(12)
O17 0.0541(13) 0.0403(12) 0.0419(11) -0.0137(9) 0.0061(10) -0.0082(10)
C17 0.0381(16) 0.057(2) 0.0545(18) -0.0185(15) 0.0224(14) 0.0063(14)
O18 0.0464(12) 0.0660(15) 0.0413(11) 0.0066(11) 0.0167(10) -0.0113(11)
C18 0.0262(14) 0.0569(19) 0.0485(17) -0.0167(15) 0.0111(13) 0.0024(13)
C19 0.0237(12) 0.0319(13) 0.0256(11) -0.0024(10) 0.0049(9) 0.0011(10)
C20 0.0306(12) 0.0208(11) 0.0220(11) -0.0005(9) 0.0025(9) -0.0008(9)
C21 0.0235(12) 0.0333(14) 0.0288(12) -0.0016(11) 0.0038(10) -0.0014(10)
C22 0.0346(14) 0.0370(15) 0.0300(13) -0.0018(11) 0.0070(11) -0.0015(11)
C23 0.0506(19) 0.061(2) 0.056(2) -0.0154(17) 0.0228(16) 0.0043(17)
C24 0.0361(17) 0.068(2) 0.061(2) -0.0101(18) 0.0121(15) -0.0041(15)

loop_
_atom_type_symbol
_atom_type_description
_atom_type_scat_dispersion_real
_atom_type_scat_dispersion_imag
_atom_type_scat_source
C C 0.0033 0.0016 'International Tables Vol C Tables 4.2.6.8 and 6.1.1.4'
H H 0.0000 0.0000 'International Tables Vol C Tables 4.2.6.8 and 6.1.1.4'
N N 0.0061 0.0033 'International Tables Vol C Tables 4.2.6.8 and 6.1.1.4'
O O 0.0106 0.0060 'International Tables Vol C Tables 4.2.6.8 and 6.1.1.4'
Sr Sr -1.5307 3.2498 'International Tables Vol C Tables 4.2.6.8 and 6.1.1.4'
Dy Dy -0.1892 4.4098 'International Tables Vol C Tables 4.2.6.8 and 6.1.1.4'

loop_
_geom_angle_atom_site_label_1
_geom_angle_atom_site_label_2
_geom_angle_atom_site_label_3
_geom_angle
_geom_angle_site_symmetry_1
_geom_angle_site_symmetry_3
O3 Dy1 O11 90.56(6) . .
O3 Dy1 O7 150.29(6) . .
O11 Dy1 O7 76.44(6) . .
O3 Dy1 O9 77.10(6) . .
O11 Dy1 O9 128.69(6) . .
O7 Dy1 O9 90.23(6) . .
O3 Dy1 O5 74.75(6) . .
O11 Dy1 O5 149.14(6) . .
O7 Dy1 O5 128.19(6) . .
O9 Dy1 O5 75.05(6) . .
O3 Dy1 O1 129.29(6) . .
O11 Dy1 O1 76.38(6) . .
O7 Dy1 O1 74.00(5) . .
O9 Dy1 O1 146.98(6) . .
O5 Dy1 O1 91.92(6) . .
O3 Dy1 N1 64.97(6) . .
O11 Dy1 N1 75.41(6) . .
O7 Dy1 N1 133.87(6) . .
O9 Dy1 N1 135.77(6) . .
O5 Dy1 N1 73.78(6) . .
O1 Dy1 N1 64.32(6) . .
O3 Dy1 N3 70.84(6) . .
O11 Dy1 N3 64.61(6) . .
O7 Dy1 N3 79.45(6) . .
O9 Dy1 N3 64.28(6) . .
O5 Dy1 N3 131.11(6) . .
O1 Dy1 N3 136.87(6) . .
N1 Dy1 N3 118.73(6) . .
O3 Dy1 N2 133.72(6) . .
O11 Dy1 N2 135.72(6) . .
O7 Dy1 N2 63.94(6) . .
O9 Dy1 N2 72.55(6) . .
O5 Dy1 N2 64.25(6) . .
O1 Dy1 N2 74.46(6) . .
N1 Dy1 N2 118.82(6) . .
N3 Dy1 N2 122.31(6) . .
C6 O1 Dy1 124.36(14) . .
C5 N1 C1 118.9(2) . .
C5 N1 Dy1 119.98(14) . .
C1 N1 Dy1 121.09(15) . .
N1 C1 C2 122.2(2) . .
N1 C1 C6 114.1(2) . .
C2 C1 C6 123.6(2) . .
O15 Sr2 O6 140.23(6) . 3_766
O15 Sr2 O2 144.03(6) . .
O6 Sr2 O2 75.01(5) 3_766 .
O15 Sr2 O16 81.94(8) . .
O6 Sr2 O16 73.49(6) 3_766 .
O2 Sr2 O16 110.21(6) . .
O15 Sr2 O13 104.03(9) . .
O6 Sr2 O13 80.83(8) 3_766 .
O2 Sr2 O13 85.67(7) . .
O16 Sr2 O13 144.46(8) . .
O15 Sr2 O8 75.77(6) . 2_645
O6 Sr2 O8 140.78(5) 3_766 2_645
O2 Sr2 O8 74.12(5) . 2_645
O16 Sr2 O8 140.72(6) . 2_645
O13 Sr2 O8 73.29(7) . 2_645
O15 Sr2 O14 70.31(7) . .
O6 Sr2 O14 73.57(6) 3_766 .
O2 Sr2 O14 144.61(6) . .
O16 Sr2 O14 75.72(6) . .
O13 Sr2 O14 73.69(7) . .
O8 Sr2 O14 124.18(6) 2_645 .
O15 Sr2 O17 81.36(8) . .
O6 Sr2 O17 115.33(6) 3_766 .
O2 Sr2 O17 73.49(6) . .
O16 Sr2 O17 67.02(7) . .
O13 Sr2 O17 148.11(7) . .
O8 Sr2 O17 77.86(6) 2_645 .
O14 Sr2 O17 135.75(7) . .
O15 Sr2 H14A 84.2 . .
O6 Sr2 H14A 58.0 3_766 .
O2 Sr2 H14A 131.7 . .
O16 Sr2 H14A 68.6 . .
O13 Sr2 H14A 77.1 . .
O8 Sr2 H14A 138.5 2_645 .
O14 Sr2 H14A 16.1 . .
O17 Sr2 H14A 134.8 . .
C6 O2 Sr2 121.89(15) . .
C8 N2 C12 119.5(2) . .
C8 N2 Dy1 119.99(15) . .
C12 N2 Dy1 120.47(15) . .
C1 C2 C3 118.8(2) . .
C1 C2 H2 120.6 . .
C3 C2 H2 120.6 . .
C2 C3 C4 119.0(2) . .
C2 C3 H3 120.5 . .
C4 C3 H3 120.5 . .
C7 O3 Dy1 124.70(14) . .
C19 N3 C15 119.5(2) . .
C19 N3 Dy1 119.62(15) . .
C15 N3 Dy1 120.18(15) . .
C5 C4 C3 118.7(2) . .
C5 C4 H4 120.7 . .
C3 C4 H4 120.7 . .
N1 C5 C4 122.4(2) . .
N1 C5 C7 114.0(2) . .
C4 C5 C7 123.6(2) . .
C13 O5 Dy1 124.39(15) . .
C22 N5 C24 109.1(2) . .
C22 N5 H5 125.4 . .
C24 N5 H5 125.4 . .
O2 C6 O1 125.5(2) . .
O2 C6 C1 118.6(2) . .
O1 C6 C1 115.94(19) . .
C22 N6 C23 109.1(2) . .
C22 N6 H6 125.5 . .
C23 N6 H6 125.5 . .
C13 O6 Sr2 127.65(15) . 3_766
O4 C7 O3 125.8(2) . .
O4 C7 C5 118.3(2) . .
O3 C7 C5 115.89(19) . .
C14 O7 Dy1 124.91(14) . .
N2 C8 C9 121.6(2) . .
N2 C8 C13 114.3(2) . .
C9 C8 C13 124.1(2) . .
C14 O8 Sr2 125.94(15) . 2_655
C20 O9 Dy1 123.67(15) . .
C8 C9 C10 119.0(3) . .
C8 C9 H9 120.5 . .
C10 C9 H9 120.5 . .
C9 C10 C11 119.6(3) . .
C9 C10 H10 120.2 . .
C11 C10 H10 120.2 . .
C21 O11 Dy1 125.19(15) . .
C12 C11 C10 118.3(3) . .
C12 C11 H11 120.9 . .
C10 C11 H11 120.9 . .
N2 C12 C11 122.1(2) . .
N2 C12 C14 113.7(2) . .
C11 C12 C14 124.2(2) . .
Sr2 O13 H13A 109.5 . .
Sr2 O13 H13B 114.1 . .
H13A O13 H13B 115.3 . .
O6 C13 O5 126.0(2) . .
O6 C13 C8 118.2(2) . .
O5 C13 C8 115.8(2) . .
Sr2 O14 H14A 104.1 . .
Sr2 O14 H14B 120.5 . .
H14A O14 H14B 98.6 . .
O8 C14 O7 126.1(2) . .
O8 C14 C12 118.9(2) . .
O7 C14 C12 114.97(19) . .
N3 C15 C16 122.4(2) . .
N3 C15 C20 114.1(2) . .
C16 C15 C20 123.5(2) . .
Sr2 O15 H15A 117.0 . .
Sr2 O15 H15B 122.2 . .
H15A O15 H15B 107.6 . .
Sr2 O16 H16A 130.5 . .
Sr2 O16 H16B 107.8 . .
H16A O16 H16B 106.6 . .
C17 C16 C15 118.2(2) . .
C17 C16 H16 120.9 . .
C15 C16 H16 120.9 . .
Sr2 O17 H17A 138.3 . .
Sr2 O17 H17B 113.3 . .
H17A O17 H17B 107.5 . .
C16 C17 C18 119.6(3) . .
C16 C17 H17 120.2 . .
C18 C17 H17 120.2 . .
H18A O18 H18B 114.0 . .
C17 C18 C19 118.7(3) . .
C17 C18 H18 120.6 . .
C19 C18 H18 120.6 . .
N3 C19 C18 121.6(2) . .
N3 C19 C21 114.7(2) . .
C18 C19 C21 123.7(2) . .
O10 C20 O9 125.4(2) . .
O10 C20 C15 119.1(2) . .
O9 C20 C15 115.5(2) . .
O12 C21 O11 126.5(2) . .
O12 C21 C19 118.0(2) . .
O11 C21 C19 115.5(2) . .
N5 C22 N6 108.2(2) . .
N5 C22 H22 125.9 . .
N6 C22 H22 125.9 . .
C24 C23 N6 106.6(3) . .
C24 C23 H23 126.7 . .
N6 C23 H23 126.7 . .
C23 C24 N5 106.9(3) . .
C23 C24 H24 126.5 . .
N5 C24 H24 126.5 . .

loop_
_geom_bond_atom_site_label_1
_geom_bond_atom_site_label_2
_geom_bond_distance
_geom_bond_site_symmetry_2
Dy1 O3 2.3926(15) .
Dy1 O11 2.3978(16) .
Dy1 O7 2.4090(16) .
Dy1 O9 2.4106(16) .
Dy1 O5 2.4173(16) .
Dy1 O1 2.4325(15) .
Dy1 N1 2.4692(19) .
Dy1 N3 2.4847(18) .
Dy1 N2 2.4953(19) .
O1 C6 1.263(3) .
N1 C5 1.337(3) .
N1 C1 1.337(3) .
C1 C2 1.378(3) .
C1 C6 1.507(3) .
Sr2 O15 2.526(2) .
Sr2 O6 2.5711(16) 3_766
Sr2 O2 2.5969(17) .
Sr2 O16 2.608(2) .
Sr2 O13 2.621(2) .
Sr2 O8 2.6421(16) 2_645
Sr2 O14 2.6424(19) .
Sr2 O17 2.6490(19) .
Sr2 H14A 2.9672 .
O2 C6 1.244(3) .
N2 C8 1.337(3) .
N2 C12 1.338(3) .
C2 C3 1.385(4) .
C2 H2 0.9300 .
C3 C4 1.387(4) .
C3 H3 0.9300 .
O3 C7 1.256(3) .
N3 C19 1.331(3) .
N3 C15 1.332(3) .
O4 C7 1.248(3) .
C4 C5 1.376(3) .
C4 H4 0.9300 .
C5 C7 1.517(3) .
O5 C13 1.264(3) .
N5 C22 1.312(3) .
N5 C24 1.361(4) .
N5 H5 0.8600 .
N6 C22 1.320(3) .
N6 C23 1.360(4) .
N6 H6 0.8600 .
O6 C13 1.245(3) .
O6 Sr2 2.5711(16) 3_766
O7 C14 1.269(3) .
C8 C9 1.378(4) .
C8 C13 1.509(3) .
O8 C14 1.241(3) .
O8 Sr2 2.6421(16) 2_655
O9 C20 1.274(3) .
C9 C10 1.378(4) .
C9 H9 0.9300 .
O10 C20 1.234(3) .
C10 C11 1.384(4) .
C10 H10 0.9300 .
O11 C21 1.263(3) .
C11 C12 1.377(3) .
C11 H11 0.9300 .
O12 C21 1.236(3) .
C12 C14 1.508(3) .
O13 H13A 0.8500 .
O13 H13B 0.8501 .
O14 H14A 0.8508 .
O14 H14B 0.8496 .
C15 C16 1.386(3) .
C15 C20 1.509(3) .
O15 H15A 0.8500 .
O15 H15B 0.8500 .
O16 H16A 0.8504 .
O16 H16B 0.8501 .
C16 C17 1.376(4) .
C16 H16 0.9300 .
O17 H17A 0.8494 .
O17 H17B 0.8500 .
C17 C18 1.384(4) .
C17 H17 0.9300 .
O18 H18A 0.8500 .
O18 H18B 0.8500 .
C18 C19 1.389(3) .
C18 H18 0.9300 .
C19 C21 1.507(3) .
C22 H22 0.9300 .
C23 C24 1.347(5) .
C23 H23 0.9300 .
C24 H24 0.9300 .

loop_
_geom_hbond_atom_site_label_D
_geom_hbond_atom_site_label_H
_geom_hbond_atom_site_label_A
_geom_hbond_distance_DH
_geom_hbond_distance_HA
_geom_hbond_distance_DA
_geom_hbond_angle_DHA
_geom_hbond_site_symmetry_A
N5 H5 O12 0.86 1.82 2.677(3) 174.5 1_665
N6 H6 O4 0.86 1.89 2.748(3) 173.1 4_675
O13 H13A O1 0.85 2.59 3.294(3) 141.6 .
O13 H13A O17 0.85 2.59 3.019(3) 112.2 2_655
O13 H13B O2 0.85 2.58 3.308(3) 145.0 2_655
O14 H14A O5 0.85 1.97 2.807(2) 165.6 3_766
O14 H14B O18 0.85 2.45 3.192(3) 147.0 2_745
O15 H15A O7 0.85 2.02 2.748(3) 142.9 2_645
O15 H15B O18 0.85 1.99 2.786(3) 155.0 2_745
O16 H16A O10 0.85 2.28 3.050(3) 149.9 3_766
O16 H16B O9 0.85 2.24 2.805(3) 124.4 3_766
O17 H17A O1 0.85 2.28 2.823(2) 121.8 2_645
O17 H17B O13 0.85 2.29 3.019(3) 144.3 2_645
O17 H17B O8 0.85 2.53 3.147(3) 130.6 1_545
O18 H18A O4 0.85 2.03 2.810(3) 152.4 3_766
O18 H18B O10 0.85 2.30 2.888(3) 126.6 4_675
C2 H2 O8 0.93 2.52 3.377(3) 153.7 1_545
C22 H22 O3 0.93 2.56 3.242(3) 130.4 3_776
C23 H23 O13 0.93 2.54 3.409(4) 154.8 2_755

loop_
_geom_torsion_atom_site_label_1
_geom_torsion_atom_site_label_2
_geom_torsion_atom_site_label_3
_geom_torsion_atom_site_label_4
_geom_torsion
_geom_torsion_site_symmetry_1
O3 Dy1 O1 C6 -2.2(2) .
O11 Dy1 O1 C6 -81.55(18) .
O7 Dy1 O1 C6 -161.09(19) .
O9 Dy1 O1 C6 134.60(17) .
O5 Dy1 O1 C6 69.57(18) .
N1 Dy1 O1 C6 -1.40(17) .
N3 Dy1 O1 C6 -106.88(18) .
N2 Dy1 O1 C6 132.15(18) .
O3 Dy1 N1 C5 -3.19(15) .
O11 Dy1 N1 C5 -100.81(16) .
O7 Dy1 N1 C5 -154.93(15) .
O9 Dy1 N1 C5 30.39(19) .
O5 Dy1 N1 C5 77.23(16) .
O1 Dy1 N1 C5 177.51(18) .
N3 Dy1 N1 C5 -51.20(18) .
N2 Dy1 N1 C5 124.66(16) .
O3 Dy1 N1 C1 177.77(18) .
O11 Dy1 N1 C1 80.15(16) .
O7 Dy1 N1 C1 26.04(19) .
O9 Dy1 N1 C1 -148.64(15) .
O5 Dy1 N1 C1 -101.81(16) .
O1 Dy1 N1 C1 -1.52(15) .
N3 Dy1 N1 C1 129.77(16) .
N2 Dy1 N1 C1 -54.37(17) .
C5 N1 C1 C2 2.2(3) .
Dy1 N1 C1 C2 -178.78(18) .
C5 N1 C1 C6 -175.35(19) .
Dy1 N1 C1 C6 3.7(2) .
O15 Sr2 O2 C6 -163.47(18) .
O6 Sr2 O2 C6 26.22(17) 3_766
O16 Sr2 O2 C6 91.88(18) .
O13 Sr2 O2 C6 -55.43(19) .
O8 Sr2 O2 C6 -129.27(19) 2_645
O14 Sr2 O2 C6 -1.8(2) .
O17 Sr2 O2 C6 148.99(19) .
O3 Dy1 N2 C8 24.4(2) .
O11 Dy1 N2 C8 -156.23(15) .
O7 Dy1 N2 C8 174.84(19) .
O9 Dy1 N2 C8 75.73(17) .
O5 Dy1 N2 C8 -5.72(16) .
O1 Dy1 N2 C8 -105.67(18) .
N1 Dy1 N2 C8 -57.46(18) .
N3 Dy1 N2 C8 118.25(17) .
O3 Dy1 N2 C12 -152.28(15) .
O11 Dy1 N2 C12 27.1(2) .
O7 Dy1 N2 C12 -1.81(16) .
O9 Dy1 N2 C12 -100.93(17) .
O5 Dy1 N2 C12 177.63(18) .
O1 Dy1 N2 C12 77.68(17) .
N1 Dy1 N2 C12 125.89(16) .
N3 Dy1 N2 C12 -58.41(18) .
N1 C1 C2 C3 -2.3(4) .
C6 C1 C2 C3 174.9(2) .
C1 C2 C3 C4 0.2(4) .
O11 Dy1 O3 C7 79.99(18) .
O7 Dy1 O3 C7 142.87(17) .
O9 Dy1 O3 C7 -150.28(19) .
O5 Dy1 O3 C7 -72.52(18) .
O1 Dy1 O3 C7 7.2(2) .
N1 Dy1 O3 C7 6.40(17) .
N3 Dy1 O3 C7 142.78(19) .
N2 Dy1 O3 C7 -100.43(18) .
O3 Dy1 N3 C19 -95.28(18) .
O11 Dy1 N3 C19 4.88(16) .
O7 Dy1 N3 C19 84.77(17) .
O9 Dy1 N3 C19 -179.82(19) .
O5 Dy1 N3 C19 -143.00(16) .
O1 Dy1 N3 C19 32.3(2) .
N1 Dy1 N3 C19 -49.81(19) .
N2 Dy1 N3 C19 134.48(17) .
O3 Dy1 N3 C15 75.34(16) .
O11 Dy1 N3 C15 175.49(18) .
O7 Dy1 N3 C15 -104.62(17) .
O9 Dy1 N3 C15 -9.21(15) .
O5 Dy1 N3 C15 27.61(19) .
O1 Dy1 N3 C15 -157.10(15) .
N1 Dy1 N3 C15 120.81(16) .
N2 Dy1 N3 C15 -54.90(18) .
C2 C3 C4 C5 1.9(4) .
C1 N1 C5 C4 0.1(3) .
Dy1 N1 C5 C4 -178.92(18) .
C1 N1 C5 C7 179.78(19) .
Dy1 N1 C5 C7 0.7(2) .
C3 C4 C5 N1 -2.2(4) .
C3 C4 C5 C7 178.2(2) .
O3 Dy1 O5 C13 -147.25(18) .
O11 Dy1 O5 C13 148.63(16) .
O7 Dy1 O5 C13 11.3(2) .
O9 Dy1 O5 C13 -66.85(17) .
O1 Dy1 O5 C13 82.40(18) .
N1 Dy1 O5 C13 144.93(18) .
N3 Dy1 O5 C13 -100.83(18) .
N2 Dy1 O5 C13 10.69(17) .
Sr2 O2 C6 O1 60.1(3) .
Sr2 O2 C6 C1 -119.12(19) .
Dy1 O1 C6 O2 -175.55(17) .
Dy1 O1 C6 C1 3.7(3) .
N1 C1 C6 O2 174.6(2) .
C2 C1 C6 O2 -2.9(3) .
N1 C1 C6 O1 -4.7(3) .
C2 C1 C6 O1 177.8(2) .
Dy1 O3 C7 O4 171.04(17) .
Dy1 O3 C7 C5 -8.4(3) .
N1 C5 C7 O4 -174.8(2) .
C4 C5 C7 O4 4.8(3) .
N1 C5 C7 O3 4.6(3) .
C4 C5 C7 O3 -175.7(2) .
O3 Dy1 O7 C14 144.96(16) .
O11 Dy1 O7 C14 -148.77(18) .
O9 Dy1 O7 C14 81.29(17) .
O5 Dy1 O7 C14 10.3(2) .
O1 Dy1 O7 C14 -69.30(17) .
N1 Dy1 O7 C14 -95.01(18) .
N3 Dy1 O7 C14 145.04(18) .
N2 Dy1 O7 C14 10.91(16) .
C12 N2 C8 C9 0.1(4) .
Dy1 N2 C8 C9 -176.6(2) .
C12 N2 C8 C13 178.5(2) .
Dy1 N2 C8 C13 1.8(3) .
O3 Dy1 O9 C20 -60.42(18) .
O11 Dy1 O9 C20 19.8(2) .
O7 Dy1 O9 C20 92.47(18) .
O5 Dy1 O9 C20 -137.82(18) .
O1 Dy1 O9 C20 152.50(16) .
N1 Dy1 O9 C20 -91.36(19) .
N3 Dy1 O9 C20 14.31(17) .
N2 Dy1 O9 C20 154.97(19) .
N2 C8 C9 C10 0.6(5) .
C13 C8 C9 C10 -177.6(3) .
C8 C9 C10 C11 -0.6(5) .
O3 Dy1 O11 C21 65.6(2) .
O7 Dy1 O11 C21 -87.4(2) .
O9 Dy1 O11 C21 -8.2(2) .
O5 Dy1 O11 C21 125.83(19) .
O1 Dy1 O11 C21 -163.9(2) .
N1 Dy1 O11 C21 129.5(2) .
N3 Dy1 O11 C21 -2.82(19) .
N2 Dy1 O11 C21 -113.97(19) .
C9 C10 C11 C12 -0.1(5) .
C8 N2 C12 C11 -0.9(4) .
Dy1 N2 C12 C11 175.8(2) .
C8 N2 C12 C14 178.3(2) .
Dy1 N2 C12 C14 -5.1(3) .
C10 C11 C12 N2 0.9(4) .
C10 C11 C12 C14 -178.2(3) .
Sr2 O6 C13 O5 -62.5(3) 3_766
Sr2 O6 C13 C8 115.9(2) 3_766
Dy1 O5 C13 O6 164.68(18) .
Dy1 O5 C13 C8 -13.7(3) .
N2 C8 C13 O6 -171.4(2) .
C9 C8 C13 O6 7.0(4) .
N2 C8 C13 O5 7.1(3) .
C9 C8 C13 O5 -174.5(3) .
Sr2 O8 C14 O7 -38.2(3) 2_655
Sr2 O8 C14 C12 140.96(16) 2_655
Dy1 O7 C14 O8 161.84(17) .
Dy1 O7 C14 C12 -17.4(3) .
N2 C12 C14 O8 -165.5(2) .
C11 C12 C14 O8 13.6(4) .
N2 C12 C14 O7 13.8(3) .
C11 C12 C14 O7 -167.1(2) .
C19 N3 C15 C16 -1.8(3) .
Dy1 N3 C15 C16 -172.47(19) .
C19 N3 C15 C20 175.6(2) .
Dy1 N3 C15 C20 5.0(2) .
N3 C15 C16 C17 0.2(4) .
C20 C15 C16 C17 -177.0(3) .
C15 C16 C17 C18 1.6(5) .
C16 C17 C18 C19 -1.7(5) .
C15 N3 C19 C18 1.8(4) .
Dy1 N3 C19 C18 172.4(2) .
C15 N3 C19 C21 -177.0(2) .
Dy1 N3 C19 C21 -6.4(3) .
C17 C18 C19 N3 0.0(5) .
C17 C18 C19 C21 178.7(3) .
Dy1 O9 C20 O10 161.8(2) .
Dy1 O9 C20 C15 -17.2(3) .
N3 C15 C20 O10 -171.8(2) .
C16 C15 C20 O10 5.6(4) .
N3 C15 C20 O9 7.3(3) .
C16 C15 C20 O9 -175.3(2) .
Dy1 O11 C21 O12 -179.9(2) .
Dy1 O11 C21 C19 0.7(3) .
N3 C19 C21 O12 -175.6(2) .
C18 C19 C21 O12 5.6(4) .
N3 C19 C21 O11 3.8(3) .
C18 C19 C21 O11 -175.0(3) .
C24 N5 C22 N6 0.8(3) .
C23 N6 C22 N5 -0.7(3) .
C22 N6 C23 C24 0.4(4) .
N6 C23 C24 N5 0.1(4) .
C22 N5 C24 C23 -0.6(4) .
